data_7207524
loop_
_publ_author_name
'Park, Hye Jeong'
'Suh, Myunghyun Paik'

_publ_section_title
;
 Guest-dependent host structures and host-induced guest assemblies
;
_journal_issue 8
_journal_name_full CrystEngComm
_journal_page_first 2748
_journal_paper_doi 10.1039/c2ce06040j
_journal_volume 14
_journal_year 2012
_chemical_formula_moiety 'C27 H46 Cu N5 O12'
_chemical_formula_sum 'C54 H92 Cu2 N10 O24'
_chemical_formula_weight 1392.46
_chemical_name_systematic
;
?
;
_space_group_IT_number 14
_symmetry_cell_setting monoclinic
_symmetry_Int_Tables_number 14
_symmetry_space_group_name_Hall '-P 2ybc'
_symmetry_space_group_name_H-M 'P 1 21/c 1'
_atom_sites_solution_hydrogens geom
_atom_sites_solution_primary direct
_atom_sites_solution_secondary difmap
_audit_creation_date 2011-12-12T09:40:21-00:00
_audit_creation_method 'WinGX routine CIF_UPDATE'
_cell_angle_alpha 90
_cell_angle_beta 106.9330(10)
_cell_angle_gamma 90
_cell_formula_units_Z 2
_cell_length_a 16.5171(3)
_cell_length_b 11.3860(3)
_cell_length_c 17.9517(5)
_cell_measurement_temperature 293(2)
_cell_volume 3229.70(14)
_computing_cell_refinement 'HKL Scalepack (Otwinowski & Minor 1997)'
_computing_data_collection 'Collect (Bruker AXS BV, 1997-2004)'
_computing_data_reduction 'HKL Denzo and Scalepack (Otwinowski & Minor 1997)'
_computing_molecular_graphics 'Ortep-3 for Windows (Farrugia, 1997)'
_computing_publication_material 'WinGX publication routines (Farrugia, 1999)'
_computing_structure_refinement 'SHELXL-97 (Sheldrick, 1997)'
_computing_structure_solution 'SHELXS-97 (Sheldrick, 1997)'
_diffrn_ambient_temperature 293(2)
_diffrn_measured_fraction_theta_full 0.989
_diffrn_measured_fraction_theta_max 0.989
_diffrn_radiation_monochromator graphite
_diffrn_radiation_type MoK\a
_diffrn_radiation_wavelength 0.71073
_diffrn_reflns_av_R_equivalents 0.0691
_diffrn_reflns_av_unetI/netI 0.0898
_diffrn_reflns_limit_h_max 21
_diffrn_reflns_limit_h_min -21
_diffrn_reflns_limit_k_max 14
_diffrn_reflns_limit_k_min -14
_diffrn_reflns_limit_l_max 23
_diffrn_reflns_limit_l_min -23
_diffrn_reflns_number 13636
_diffrn_reflns_theta_full 27.41
_diffrn_reflns_theta_max 27.41
_diffrn_reflns_theta_min 1.29
_exptl_absorpt_coefficient_mu 0.744
_exptl_absorpt_correction_type none
_exptl_crystal_density_diffrn 1.432
_exptl_crystal_density_method 'not measured'
_exptl_crystal_F_000 1472
_exptl_crystal_size_max 0.4
_exptl_crystal_size_mid 0.3
_exptl_crystal_size_min 0.2
_refine_diff_density_max 0.763
_refine_diff_density_min -1.034
_refine_diff_density_rms 0.233
_refine_ls_extinction_method none
_refine_ls_goodness_of_fit_all 1.086
_refine_ls_goodness_of_fit_gt 1.177
_refine_ls_goodness_of_fit_ref 1.075
_refine_ls_hydrogen_treatment constr
_refine_ls_matrix_type full
_refine_ls_number_parameters 409
_refine_ls_number_reflns 7276
_refine_ls_number_restraints 0
_refine_ls_restrained_S_all 1.075
_refine_ls_restrained_S_gt 1.177
_refine_ls_R_factor_all 0.1473
_refine_ls_R_factor_gt 0.0878
_refine_ls_shift/su_max -0.035
_refine_ls_shift/su_mean 0.006
_refine_ls_structure_factor_coef Fsqd
_refine_ls_weighting_details 'calc w=1/[\s^2^(Fo^2^)+(0.1318P)^2^+0.9559P] where P=(Fo^2^+2Fc^2^)/3'
_refine_ls_weighting_scheme calc
_refine_ls_wR_factor_all 0.3174
_refine_ls_wR_factor_gt 0.2482
_refine_ls_wR_factor_ref 0.2434
_reflns_number_gt 4094
_reflns_number_total 7276
_reflns_threshold_expression >2sigma(I)
_cod_data_source_file c2ce06040j.txt
_cod_data_source_block 4
_cod_original_sg_symbol_H-M 'P 21/c'
_cod_database_code 7207524

loop_
_symmetry_equiv_pos_as_xyz
'x, y, z'
'-x, y+1/2, -z+1/2'
'-x, -y, -z'
'x, -y-1/2, z-1/2'

loop_
_atom_site_label
_atom_site_type_symbol
_atom_site_fract_x
_atom_site_fract_y
_atom_site_fract_z
_atom_site_U_iso_or_equiv
_atom_site_adp_type
_atom_site_occupancy
_atom_site_symmetry_multiplicity
_atom_site_calc_flag
_atom_site_refinement_flags
Cu Cu 0.27306(3) 0.25058(4) 0.19334(3) 0.0363(2) Uani 1 1 d .
N1 N 0.3074(2) 0.0774(3) 0.0585(2) 0.0353(9) Uani 1 1 d .
N2 N 0.2499(2) 0.0803(3) 0.1692(2) 0.0329(8) Uani 1 1 d .
H2 H 0.295 0.0388 0.1986 0.039 Uiso 1 1 calc R
N3 N 0.2079(2) 0.2304(3) 0.2711(2) 0.0379(9) Uani 1 1 d .
H3 H 0.1571 0.2665 0.2509 0.046 Uiso 1 1 calc R
N4 N 0.2988(3) 0.4214(3) 0.2198(2) 0.0460(10) Uani 1 1 d .
H4 H 0.2496 0.4609 0.1982 0.055 Uiso 1 1 calc R
N5 N 0.3412(2) 0.2718(3) 0.1184(2) 0.0352(9) Uani 1 1 d .
H5 H 0.3955 0.2519 0.144 0.042 Uiso 1 1 calc R
C1 C 0.4320(3) -0.0757(4) -0.0136(3) 0.0433(12) Uani 1 1 d .
H1 H 0.386 -0.1265 -0.0229 0.052 Uiso 1 1 calc R
C2 C 0.5137(3) 0.0820(4) 0.0585(3) 0.0413(11) Uani 1 1 d .
H2A H 0.523 0.138 0.0978 0.05 Uiso 1 1 calc R
C3 C 0.4462(3) 0.0076(4) 0.0466(3) 0.0356(11) Uani 1 1 d .
C4 C 0.3859(3) 0.0136(4) 0.0966(3) 0.0423(12) Uani 1 1 d .
H4A H 0.3719 -0.0656 0.1085 0.051 Uiso 1 1 calc R
H4B H 0.4143 0.0521 0.1455 0.051 Uiso 1 1 calc R
C5 C 0.2363(3) 0.0471(4) 0.0867(3) 0.0374(11) Uani 1 1 d .
H5A H 0.2266 -0.0369 0.0811 0.045 Uiso 1 1 calc R
H5B H 0.186 0.0864 0.0548 0.045 Uiso 1 1 calc R
C6 C 0.1757(3) 0.0509(4) 0.1969(3) 0.0401(11) Uani 1 1 d .
H6A H 0.1697 -0.0336 0.1995 0.048 Uiso 1 1 calc R
H6B H 0.1243 0.0823 0.1613 0.048 Uiso 1 1 calc R
C7 C 0.1903(3) 0.1047(4) 0.2773(3) 0.0466(12) Uani 1 1 d .
H7A H 0.1404 0.0946 0.2948 0.056 Uiso 1 1 calc R
H7B H 0.2378 0.0668 0.3144 0.056 Uiso 1 1 calc R
C8 C 0.2470(4) 0.2830(5) 0.3489(3) 0.0543(14) Uani 1 1 d .
H8A H 0.3012 0.246 0.3728 0.065 Uiso 1 1 calc R
H8B H 0.2109 0.2686 0.382 0.065 Uiso 1 1 calc R
C9 C 0.2596(4) 0.4149(5) 0.3428(3) 0.0621(16) Uani 1 1 d .
H9A H 0.2057 0.4495 0.3145 0.075 Uiso 1 1 calc R
H9B H 0.2755 0.4477 0.3949 0.075 Uiso 1 1 calc R
C10 C 0.3244(4) 0.4517(5) 0.3037(3) 0.0599(15) Uani 1 1 d .
H10A H 0.3331 0.5358 0.3095 0.072 Uiso 1 1 calc R
H10B H 0.3778 0.4135 0.3292 0.072 Uiso 1 1 calc R
C11 C 0.3591(3) 0.4635(4) 0.1792(4) 0.0605(16) Uani 1 1 d .
H11A H 0.4167 0.4477 0.2105 0.073 Uiso 1 1 calc R
H11B H 0.3529 0.5475 0.1706 0.073 Uiso 1 1 calc R
C12 C 0.3406(3) 0.3993(4) 0.1014(3) 0.0504(14) Uani 1 1 d .
H12A H 0.2858 0.4226 0.0674 0.06 Uiso 1 1 calc R
H12B H 0.3834 0.4178 0.076 0.06 Uiso 1 1 calc R
C13 C 0.3157(3) 0.2013(4) 0.0459(3) 0.0376(11) Uani 1 1 d .
H13A H 0.262 0.2308 0.0131 0.045 Uiso 1 1 calc R
H13B H 0.3574 0.2123 0.018 0.045 Uiso 1 1 calc R
C14 C 0.4189(3) 0.0414(4) 0.3352(3) 0.0398(11) Uani 1 1 d .
C15 C 0.4603(3) 0.0182(4) 0.4205(3) 0.0337(10) Uani 1 1 d .
C16 C 0.5073(3) 0.1071(4) 0.4669(3) 0.0447(12) Uani 1 1 d .
H16 H 0.5118 0.1799 0.4449 0.054 Uiso 1 1 calc R
C17 C 0.4527(3) -0.0884(4) 0.4546(3) 0.0416(12) Uani 1 1 d .
H17 H 0.4205 -0.1481 0.4248 0.05 Uiso 1 1 calc R
C18 C 0.0299(3) 0.4486(4) 0.3515(3) 0.0359(11) Uani 1 1 d .
C19 C 0.0167(3) 0.4735(3) 0.4301(3) 0.0332(10) Uani 1 1 d .
C20 C 0.0402(3) 0.5807(4) 0.4668(3) 0.0356(11) Uani 1 1 d .
H20 H 0.0673 0.6359 0.4442 0.043 Uiso 1 1 calc R
C21 C -0.0241(3) 0.3933(4) 0.4638(3) 0.0365(11) Uani 1 1 d .
H21 H -0.041 0.3214 0.4398 0.044 Uiso 1 1 calc R
C22 C 0.1210(3) 0.6130(4) 0.1730(3) 0.0390(11) Uani 1 1 d .
C23 C 0.1620(3) 0.6712(4) 0.2408(3) 0.0399(11) Uani 1 1 d .
H23 H 0.144 0.6624 0.285 0.048 Uiso 1 1 calc R
C24 C 0.2300(3) 0.7427(3) 0.2425(3) 0.0397(11) Uani 1 1 d .
C25 C 0.2579(3) 0.7558(4) 0.1776(3) 0.0435(13) Uani 1 1 d .
H25 H 0.3045 0.8029 0.1796 0.052 Uiso 1 1 calc R
C26 C 0.2161(3) 0.6983(4) 0.1099(3) 0.0436(12) Uani 1 1 d .
C27 C 0.1477(3) 0.6258(4) 0.1066(3) 0.0382(11) Uani 1 1 d .
H27 H 0.1201 0.5865 0.0608 0.046 Uiso 1 1 calc R
O1 O 0.1378(2) 0.3111(3) 0.1009(2) 0.0484(8) Uani 1 1 d .
O2 O 0.4201(2) 0.1431(3) 0.3092(2) 0.0574(10) Uani 1 1 d .
O3 O 0.3840(2) -0.0457(3) 0.29325(19) 0.0458(8) Uani 1 1 d .
O4 O 0.0412(3) 0.3437(3) 0.3356(2) 0.0553(10) Uani 1 1 d .
O5 O 0.0299(2) 0.5340(3) 0.30771(19) 0.0452(8) Uani 1 1 d .
O6 O 0.0543(2) 0.5391(3) 0.1686(2) 0.0548(10) Uani 1 1 d .
H6 H 0.0423 0.541 0.2098 0.082 Uiso 1 1 calc R
O7 O 0.2682(3) 0.7991(3) 0.3119(2) 0.0592(10) Uani 1 1 d .
H7 H 0.3076 0.8393 0.3071 0.089 Uiso 1 1 calc R
O8 O 0.2464(3) 0.7160(4) 0.0472(2) 0.0627(11) Uani 1 1 d .
H8 H 0.2115 0.6926 0.0074 0.094 Uiso 1 1 calc R
O1W O 0.0093(2) 0.2725(3) 0.1854(2) 0.0487(9) Uani 1 1 d .
O2W O 0.5175(3) 0.2460(3) 0.2210(3) 0.0669(12) Uani 1 1 d .
O3W O 0.1499(3) 0.8709(4) 0.4041(2) 0.0811(13) Uani 1 1 d .
O4W O 0.1016(3) 0.1545(4) 0.4421(2) 0.0800(13) Uani 1 1 d .

loop_
_atom_site_aniso_label
_atom_site_aniso_U_11
_atom_site_aniso_U_22
_atom_site_aniso_U_33
_atom_site_aniso_U_23
_atom_site_aniso_U_13
_atom_site_aniso_U_12
Cu 0.0353(4) 0.0468(4) 0.0285(4) -0.0075(2) 0.0118(3) -0.0066(2)
N1 0.034(2) 0.047(2) 0.028(2) 0.0020(17) 0.0129(18) 0.0087(16)
N2 0.0248(19) 0.048(2) 0.024(2) 0.0044(16) 0.0043(16) 0.0013(15)
N3 0.035(2) 0.056(2) 0.022(2) -0.0001(17) 0.0073(17) 0.0058(17)
N4 0.038(2) 0.050(2) 0.048(3) -0.010(2) 0.010(2) 0.0033(18)
N5 0.028(2) 0.044(2) 0.036(2) -0.0005(17) 0.0134(18) -0.0020(15)
C1 0.043(3) 0.039(3) 0.048(3) 0.004(2) 0.012(3) 0.004(2)
C2 0.044(3) 0.043(3) 0.042(3) -0.005(2) 0.021(2) 0.008(2)
C3 0.044(3) 0.038(2) 0.029(3) 0.009(2) 0.017(2) 0.016(2)
C4 0.046(3) 0.050(3) 0.034(3) 0.011(2) 0.018(2) 0.010(2)
C5 0.035(3) 0.047(3) 0.031(3) -0.008(2) 0.011(2) 0.0000(19)
C6 0.036(3) 0.044(3) 0.044(3) 0.003(2) 0.016(2) -0.0035(19)
C7 0.047(3) 0.062(3) 0.034(3) 0.010(2) 0.018(3) 0.002(2)
C8 0.062(4) 0.077(4) 0.023(3) -0.006(3) 0.009(3) 0.019(3)
C9 0.078(4) 0.073(4) 0.030(3) -0.018(3) 0.006(3) 0.021(3)
C10 0.065(4) 0.056(3) 0.046(4) -0.020(3) -0.004(3) 0.002(3)
C11 0.047(3) 0.047(3) 0.092(5) -0.008(3) 0.029(3) -0.006(2)
C12 0.049(3) 0.043(3) 0.068(4) 0.010(3) 0.031(3) 0.003(2)
C13 0.036(3) 0.052(3) 0.026(3) 0.008(2) 0.010(2) 0.009(2)
C14 0.032(3) 0.051(3) 0.035(3) 0.000(2) 0.007(2) -0.001(2)
C15 0.026(2) 0.045(3) 0.029(3) -0.003(2) 0.005(2) 0.0031(18)
C16 0.054(3) 0.037(3) 0.038(3) 0.000(2) 0.006(3) -0.006(2)
C17 0.044(3) 0.043(3) 0.031(3) -0.007(2) 0.001(2) -0.005(2)
C18 0.032(3) 0.040(3) 0.035(3) -0.002(2) 0.010(2) -0.0019(18)
C19 0.035(3) 0.035(2) 0.024(2) 0.0002(19) 0.001(2) 0.0058(17)
C20 0.039(3) 0.032(2) 0.032(3) 0.0096(19) 0.005(2) -0.0044(18)
C21 0.046(3) 0.034(2) 0.030(3) -0.0005(19) 0.011(2) -0.0072(19)
C22 0.048(3) 0.033(2) 0.041(3) 0.000(2) 0.020(2) 0.001(2)
C23 0.049(3) 0.040(2) 0.037(3) 0.000(2) 0.022(2) -0.001(2)
C24 0.048(3) 0.037(2) 0.034(3) 0.001(2) 0.012(2) 0.001(2)
C25 0.044(3) 0.043(3) 0.048(3) 0.006(2) 0.019(3) -0.002(2)
C26 0.049(3) 0.046(3) 0.039(3) 0.005(2) 0.019(3) 0.009(2)
C27 0.050(3) 0.035(2) 0.034(3) -0.001(2) 0.020(2) 0.001(2)
O1 0.042(2) 0.060(2) 0.039(2) 0.0018(16) 0.0052(16) 0.0058(15)
O2 0.070(3) 0.054(2) 0.043(2) 0.0066(17) 0.0090(19) -0.0101(17)
O3 0.045(2) 0.054(2) 0.0324(19) -0.0030(16) 0.0016(16) -0.0065(15)
O4 0.089(3) 0.044(2) 0.036(2) -0.0030(15) 0.022(2) 0.0036(17)
O5 0.060(2) 0.0470(18) 0.034(2) 0.0063(15) 0.0227(17) 0.0012(15)
O6 0.066(3) 0.059(2) 0.047(2) -0.0059(18) 0.029(2) -0.0223(18)
O7 0.062(3) 0.070(2) 0.047(3) -0.0051(19) 0.017(2) -0.023(2)
O8 0.068(3) 0.083(3) 0.048(3) 0.002(2) 0.034(2) -0.013(2)
O1W 0.057(2) 0.0464(19) 0.047(2) -0.0046(15) 0.0211(19) -0.0070(15)
O2W 0.054(3) 0.081(3) 0.060(3) -0.0013(19) 0.006(2) -0.0056(17)
O3W 0.096(3) 0.099(3) 0.049(3) -0.002(2) 0.022(2) -0.015(3)
O4W 0.099(4) 0.099(3) 0.046(3) -0.010(2) 0.028(3) -0.015(2)

loop_
_atom_type_symbol
_atom_type_description
_atom_type_scat_dispersion_real
_atom_type_scat_dispersion_imag
_atom_type_scat_source
Cu Cu 0.3201 1.2651 'International Tables Vol C Tables 4.2.6.8 and 6.1.1.4'
N N 0.0061 0.0033 'International Tables Vol C Tables 4.2.6.8 and 6.1.1.4'
C C 0.0033 0.0016 'International Tables Vol C Tables 4.2.6.8 and 6.1.1.4'
H H 0 0 'International Tables Vol C Tables 4.2.6.8 and 6.1.1.4'
O O 0.0106 0.006 'International Tables Vol C Tables 4.2.6.8 and 6.1.1.4'

loop_
_geom_angle_atom_site_label_1
_geom_angle_atom_site_label_2
_geom_angle_atom_site_label_3
_geom_angle
_geom_angle_site_symmetry_1
_geom_angle_site_symmetry_3
N2 Cu N5 94.68(13) . .
N2 Cu N3 86.08(14) . .
N5 Cu N3 178.28(15) . .
N2 Cu N4 178.66(16) . .
N5 Cu N4 85.48(15) . .
N3 Cu N4 93.73(15) . .
C13 N1 C5 114.3(3) . .
C13 N1 C4 116.4(4) . .
C5 N1 C4 114.5(3) . .
C5 N2 C6 112.2(3) . .
C5 N2 Cu 115.3(3) . .
C6 N2 Cu 105.7(3) . .
C7 N3 C8 111.3(4) . .
C7 N3 Cu 108.8(3) . .
C8 N3 Cu 115.7(3) . .
C11 N4 C10 113.1(4) . .
C11 N4 Cu 108.8(3) . .
C10 N4 Cu 116.3(3) . .
C12 N5 C13 111.5(4) . .
C12 N5 Cu 106.5(3) . .
C13 N5 Cu 116.9(3) . .
C2 C1 C3 119.7(4) 3_655 .
C3 C2 C1 121.2(4) . 3_655
C2 C3 C1 119.0(4) . .
C2 C3 C4 121.5(4) . .
C1 C3 C4 119.5(4) . .
N1 C4 C3 112.7(4) . .
N1 C5 N2 112.8(4) . .
N2 C6 C7 107.9(4) . .
N3 C7 C6 107.4(4) . .
N3 C8 C9 111.2(4) . .
C10 C9 C8 116.1(4) . .
N4 C10 C9 112.2(4) . .
N4 C11 C12 108.2(4) . .
N5 C12 C11 107.1(4) . .
N1 C13 N5 114.1(4) . .
O2 C14 O3 123.5(4) . .
O2 C14 C15 119.3(4) . .
O3 C14 C15 117.2(4) . .
C17 C15 C16 118.7(4) . .
C17 C15 C14 122.1(4) . .
C16 C15 C14 119.3(4) . .
C17 C16 C15 120.9(4) 3_656 .
C15 C17 C16 120.4(4) . 3_656
O5 C18 O4 124.7(4) . .
O5 C18 C19 117.8(4) . .
O4 C18 C19 117.5(4) . .
C21 C19 C20 118.6(4) . .
C21 C19 C18 120.5(4) . .
C20 C19 C18 120.7(4) . .
C21 C20 C19 121.2(4) 3_566 .
C19 C21 C20 120.2(4) . 3_566
O6 C22 C23 121.8(4) . .
O6 C22 C27 117.6(4) . .
C23 C22 C27 120.5(4) . .
C22 C23 C24 119.4(4) . .
C25 C24 O7 122.4(4) . .
C25 C24 C23 121.0(5) . .
O7 C24 C23 116.6(4) . .
C26 C25 C24 119.2(4) . .
O8 C26 C25 116.4(4) . .
O8 C26 C27 122.6(5) . .
C25 C26 C27 121.0(4) . .
C26 C27 C22 118.8(4) . .

loop_
_geom_bond_atom_site_label_1
_geom_bond_atom_site_label_2
_geom_bond_distance
_geom_bond_site_symmetry_2
Cu N2 1.999(4) .
Cu N5 2.005(4) .
Cu N3 2.008(4) .
Cu N4 2.018(4) .
N1 C13 1.442(6) .
N1 C5 1.449(5) .
N1 C4 1.470(6) .
N2 C5 1.482(5) .
N2 C6 1.488(5) .
N3 C7 1.471(6) .
N3 C8 1.484(7) .
N4 C11 1.476(6) .
N4 C10 1.481(6) .
N5 C12 1.482(6) .
N5 C13 1.482(6) .
C1 C2 1.372(6) 3_655
C1 C3 1.405(6) .
C2 C3 1.366(6) .
C2 C1 1.372(6) 3_655
C3 C4 1.524(6) .
C6 C7 1.521(6) .
C8 C9 1.524(8) .
C9 C10 1.501(8) .
C11 C12 1.526(7) .
C14 O2 1.251(5) .
C14 O3 1.277(5) .
C14 C15 1.507(6) .
C15 C17 1.382(6) .
C15 C16 1.394(6) .
C16 C17 1.388(6) 3_656
C17 C16 1.388(6) 3_656
C18 O5 1.251(5) .
C18 O4 1.255(5) .
C18 C19 1.515(6) .
C19 C21 1.376(6) .
C19 C20 1.387(6) .
C20 C21 1.379(6) 3_566
C21 C20 1.379(6) 3_566
C22 O6 1.369(5) .
C22 C23 1.378(6) .
C22 C27 1.395(6) .
C23 C24 1.382(6) .
C24 C25 1.379(6) .
C24 O7 1.380(6) .
C25 C26 1.376(7) .
C26 O8 1.375(6) .
C26 C27 1.386(7) .
